data_2213032
loop_
_publ_author_name
'Thenneti Raghavalu'
'Karunanithi Suriya Kumar'
'Gubendiran Ramesh Kumar'
'Srinivasan Gokul Raj'
'Rajagopal Mohan'

_publ_section_title
;
 <small>L</small>-Lysinium trichloroacetate
;
_journal_coeditor_code SU2004
_journal_issue 4
_journal_name_full 'Acta Crystallographica Section E'
_journal_page_first o1706
_journal_page_last o1707
_journal_paper_doi 10.1107/S1600536807010021
_journal_volume 63
_journal_year 2007
_chemical_formula_iupac 'C6 H15 N2 O2 + , C2 Cl3 O2 -'
_chemical_formula_moiety 'C6 H15 N2 O2 + , C2 Cl3 O2 -'
_chemical_formula_sum 'C8 H15 Cl3 N2 O4'
_chemical_formula_weight 309.57
_chemical_name_common 'L-Lysine trichloroacetate'
_chemical_name_systematic
;
L-Lysinium trichloroacetate
;
_space_group_IT_number 4
_symmetry_cell_setting monoclinic
_symmetry_space_group_name_Hall 'P 2yb'
_symmetry_space_group_name_H-M 'P 1 21 1'
_atom_sites_solution_hydrogens geom
_atom_sites_solution_primary direct
_atom_sites_solution_secondary difmap
_audit_creation_method SHELXL97
_cell_angle_alpha 90.00
_cell_angle_beta 97.2510(10)
_cell_angle_gamma 90.00
_cell_formula_units_Z 2
_cell_length_a 5.7283(2)
_cell_length_b 9.0412(3)
_cell_length_c 12.4994(4)
_cell_measurement_reflns_used 6860
_cell_measurement_temperature 293(2)
_cell_measurement_theta_max 33.0
_cell_measurement_theta_min 2.6
_cell_volume 642.18(4)
_computing_cell_refinement 'APEX2 and SAINT (Bruker, 2004)'
_computing_data_collection 'APEX2 (Bruker, 2004)'
_computing_data_reduction 'SAINT and XPREP (Bruker, 2004)'
_computing_molecular_graphics 'ORTEP-3 (Farrugia, 1997)'
_computing_publication_material SHELXL97
_computing_structure_refinement 'SHELXL97 (Sheldrick, 1997)'
_computing_structure_solution 'SIR92 (Altomare <i>et al.</i>,  1994)'
_diffrn_ambient_temperature 293(2)
_diffrn_measured_fraction_theta_full 1.000
_diffrn_measured_fraction_theta_max 0.999
_diffrn_measurement_device_type 'Bruker APEXII'
_diffrn_measurement_method '\w and \f'
_diffrn_radiation_monochromator graphite
_diffrn_radiation_source 'fine-focus sealed tube'
_diffrn_radiation_type MoK\a
_diffrn_radiation_wavelength 0.71073
_diffrn_reflns_av_R_equivalents 0.0169
_diffrn_reflns_av_sigmaI/netI 0.0215
_diffrn_reflns_limit_h_max 9
_diffrn_reflns_limit_h_min -9
_diffrn_reflns_limit_k_max 14
_diffrn_reflns_limit_k_min -14
_diffrn_reflns_limit_l_max 15
_diffrn_reflns_limit_l_min -19
_diffrn_reflns_number 10511
_diffrn_reflns_theta_full 25.00
_diffrn_reflns_theta_max 34.41
_diffrn_reflns_theta_min 1.64
_diffrn_standards_decay_% 0
_diffrn_standards_interval_count 0
_diffrn_standards_interval_time 0
_diffrn_standards_number 0
_exptl_absorpt_coefficient_mu 0.718
_exptl_absorpt_correction_T_max 0.91
_exptl_absorpt_correction_T_min 0.81
_exptl_absorpt_correction_type multi-scan
_exptl_absorpt_process_details '(SADABS; Bruker, 2004)'
_exptl_crystal_colour colourless
_exptl_crystal_density_diffrn 1.601
_exptl_crystal_density_method 'not measured'
_exptl_crystal_description needle
_exptl_crystal_F_000 320
_exptl_crystal_size_max 0.3
_exptl_crystal_size_mid 0.2
_exptl_crystal_size_min 0.2
_refine_diff_density_max 0.896
_refine_diff_density_min -0.522
_refine_ls_abs_structure_details 'Flack (1983), with how many Friedel pairs?'
_refine_ls_abs_structure_Flack 0.04(6)
_refine_ls_extinction_method none
_refine_ls_goodness_of_fit_ref 1.018
_refine_ls_hydrogen_treatment mixed
_refine_ls_matrix_type full
_refine_ls_number_parameters 178
_refine_ls_number_reflns 4946
_refine_ls_number_restraints 7
_refine_ls_restrained_S_all 1.017
_refine_ls_R_factor_all 0.0453
_refine_ls_R_factor_gt 0.0419
_refine_ls_shift/su_max 0.008
_refine_ls_shift/su_mean 0.000
_refine_ls_structure_factor_coef Fsqd
_refine_ls_weighting_details 'calc w = 1/[\s^2^(Fo^2^)+(0.0748P)^2^+0.22P] where P=(Fo^2^+2Fc^2^)/3'
_refine_ls_weighting_scheme calc
_refine_ls_wR_factor_gt 0.1174
_refine_ls_wR_factor_ref 0.1249
_reflns_number_gt 4625
_reflns_number_total 4946
_reflns_threshold_expression I>2\s(I)
_cod_data_source_file su2004.cif
_cod_data_source_block I
_cod_original_sg_symbol_H-M 'P 21'
_cod_database_code 2213032
_cod_database_fobs_code 2213032

loop_
_symmetry_equiv_pos_as_xyz
'x, y, z'
'-x, y+1/2, -z'

loop_
_atom_site_type_symbol
_atom_site_label
_atom_site_fract_x
_atom_site_fract_y
_atom_site_fract_z
_atom_site_U_iso_or_equiv
_atom_site_adp_type
_atom_site_calc_flag
_atom_site_refinement_flags
_atom_site_occupancy
C C1 0.3866(3) 1.0223(2) 0.04870(12) 0.0261(3) Uani d . 1
C C2 0.6303(2) 1.03418(18) 0.01008(11) 0.0233(2) Uani d . 1
H H2 0.6979 1.1309 0.0314 0.028 Uiso calc R 1
C C3 0.6056(3) 1.0223(2) -0.11266(12) 0.0288(3) Uani d . 1
H H3A 0.5514 0.9236 -0.1337 0.035 Uiso calc R 1
H H3B 0.4865 1.0918 -0.1433 0.035 Uiso calc R 1
C C4 0.8330(3) 1.0529(2) -0.16001(13) 0.0277(3) Uani d . 1
H H4A 0.9487 0.9788 -0.1337 0.033 Uiso calc R 1
H H4B 0.8936 1.1486 -0.1347 0.033 Uiso calc R 1
C C5 0.8027(3) 1.0519(2) -0.28351(13) 0.0294(3) Uani d . 1
H H5A 0.9556 1.0681 -0.3071 0.035 Uiso calc R 1
H H5B 0.7498 0.9543 -0.3080 0.035 Uiso calc R 1
C C6 0.6333(3) 1.1647(2) -0.33822(12) 0.0279(3) Uani d . 1
H H6A 0.6234 1.1526 -0.4158 0.034 Uiso calc R 1
H H6B 0.4780 1.1474 -0.3176 0.034 Uiso calc R 1
C C7 0.2409(3) 0.50713(19) -0.35804(13) 0.0269(3) Uani d . 1
C C8 0.1016(3) 0.6569(2) -0.35497(12) 0.0273(3) Uani d . 1
N N1 0.7901(2) 0.91643(17) 0.06129(11) 0.0262(2) Uani d D 1
N N2 0.7075(3) 1.31828(19) -0.30912(13) 0.0298(3) Uani d D 1
O O1 0.2558(3) 1.1327(2) 0.03332(13) 0.0401(3) Uani d . 1
O O2 0.3325(3) 0.90158(19) 0.08859(13) 0.0392(3) Uani d . 1
O O3 0.3841(3) 0.5030(2) -0.42340(14) 0.0442(4) Uani d . 1
O O4 0.1931(2) 0.40808(16) -0.29448(11) 0.0306(2) Uani d . 1
Cl Cl1 -0.10432(12) 0.66655(12) -0.47101(5) 0.0646(2) Uani d . 1
Cl Cl2 0.29770(15) 0.80593(9) -0.35709(11) 0.0814(3) Uani d . 1
Cl Cl3 -0.04997(12) 0.66829(6) -0.24091(4) 0.04799(15) Uani d . 1
H H1C 0.743(4) 0.8358(15) 0.031(2) 0.025(6) Uiso d D 1
H H1A 0.783(5) 0.917(4) 0.1288(4) 0.034(7) Uiso d D 1
H H1B 0.9309(19) 0.940(4) 0.054(3) 0.040(7) Uiso d D 1
H H2A 0.691(5) 1.335(3) -0.2436(7) 0.031(6) Uiso d D 1
H H2C 0.8557(10) 1.308(5) -0.306(3) 0.054(9) Uiso d D 1
H H2B 0.612(5) 1.373(4) -0.349(3) 0.054(10) Uiso d D 1

loop_
_atom_site_aniso_label
_atom_site_aniso_U_11
_atom_site_aniso_U_22
_atom_site_aniso_U_33
_atom_site_aniso_U_12
_atom_site_aniso_U_13
_atom_site_aniso_U_23
C1 0.0215(5) 0.0373(8) 0.0200(5) -0.0040(5) 0.0047(4) 0.0005(5)
C2 0.0217(5) 0.0289(6) 0.0199(5) -0.0039(5) 0.0046(4) 0.0008(5)
C3 0.0277(6) 0.0405(8) 0.0185(5) -0.0055(6) 0.0043(5) 0.0013(6)
C4 0.0265(6) 0.0341(8) 0.0236(6) 0.0020(6) 0.0077(5) 0.0030(6)
C5 0.0369(8) 0.0312(8) 0.0220(6) 0.0065(6) 0.0108(5) 0.0009(6)
C6 0.0313(6) 0.0311(7) 0.0214(5) -0.0002(6) 0.0036(5) 0.0001(6)
C7 0.0284(6) 0.0264(7) 0.0262(6) 0.0050(5) 0.0052(5) 0.0026(5)
C8 0.0274(6) 0.0267(6) 0.0276(6) 0.0045(6) 0.0030(5) 0.0042(6)
N1 0.0219(5) 0.0354(7) 0.0213(5) -0.0016(5) 0.0033(4) -0.0009(5)
N2 0.0290(6) 0.0306(7) 0.0305(7) 0.0028(5) 0.0070(5) 0.0015(5)
O1 0.0323(6) 0.0503(9) 0.0396(7) 0.0109(6) 0.0124(5) 0.0149(6)
O2 0.0374(7) 0.0396(7) 0.0441(7) -0.0073(6) 0.0182(6) 0.0072(6)
O3 0.0525(9) 0.0407(8) 0.0450(8) 0.0155(7) 0.0281(7) 0.0151(6)
O4 0.0334(6) 0.0288(5) 0.0311(6) 0.0038(5) 0.0100(5) 0.0068(5)
Cl1 0.0458(3) 0.1072(6) 0.0373(2) 0.0320(4) -0.0088(2) 0.0035(4)
Cl2 0.0579(4) 0.0358(3) 0.1561(10) -0.0162(3) 0.0355(5) -0.0200(4)
Cl3 0.0682(3) 0.0438(3) 0.0360(2) 0.0260(3) 0.0218(2) 0.0057(2)

loop_
_atom_type_symbol
_atom_type_description
_atom_type_scat_dispersion_real
_atom_type_scat_dispersion_imag
_atom_type_scat_source
C C 0.0033 0.0016 'International Tables Vol C Tables 4.2.6.8 and 6.1.1.4'
H H 0.0000 0.0000 'International Tables Vol C Tables 4.2.6.8 and 6.1.1.4'
N N 0.0061 0.0033 'International Tables Vol C Tables 4.2.6.8 and 6.1.1.4'
O O 0.0106 0.0060 'International Tables Vol C Tables 4.2.6.8 and 6.1.1.4'
Cl Cl 0.1484 0.1585 'International Tables Vol C Tables 4.2.6.8 and 6.1.1.4'

loop_
_geom_angle_atom_site_label_1
_geom_angle_atom_site_label_2
_geom_angle_atom_site_label_3
_geom_angle
_geom_angle_publ_flag
O1 C1 O2 125.68(16) n
O1 C1 C2 116.52(15) n
O2 C1 C2 117.73(17) n
N1 C2 C3 110.75(13) n
N1 C2 C1 110.30(13) n
C3 C2 C1 109.76(12) ?
N1 C2 H2 108.7 ?
C3 C2 H2 108.7 ?
C1 C2 H2 108.7 ?
C4 C3 C2 113.74(13) ?
C4 C3 H3A 108.8 ?
C2 C3 H3A 108.8 ?
C4 C3 H3B 108.8 ?
C2 C3 H3B 108.8 ?
H3A C3 H3B 107.7 ?
C3 C4 C5 113.40(14) ?
C3 C4 H4A 108.9 ?
C5 C4 H4A 108.9 ?
C3 C4 H4B 108.9 ?
C5 C4 H4B 108.9 ?
H4A C4 H4B 107.7 ?
C6 C5 C4 115.91(13) ?
C6 C5 H5A 108.3 ?
C4 C5 H5A 108.3 ?
C6 C5 H5B 108.3 ?
C4 C5 H5B 108.3 ?
H5A C5 H5B 107.4 ?
N2 C6 C5 111.89(14) n
N2 C6 H6A 109.2 ?
C5 C6 H6A 109.2 ?
N2 C6 H6B 109.2 ?
C5 C6 H6B 109.2 ?
H6A C6 H6B 107.9 ?
O3 C7 O4 128.21(16) ?
O3 C7 C8 115.16(15) ?
O4 C7 C8 116.63(14) ?
C7 C8 Cl1 108.24(12) ?
C7 C8 Cl2 109.41(11) ?
Cl1 C8 Cl2 108.31(10) ?
C7 C8 Cl3 111.89(11) ?
Cl1 C8 Cl3 108.52(9) ?
Cl2 C8 Cl3 110.39(10) ?
C2 N1 H1C 106.1(18) ?
C2 N1 H1A 108(2) ?
H1C N1 H1A 114(3) ?
C2 N1 H1B 108(2) ?
H1C N1 H1B 115(3) ?
H1A N1 H1B 105(3) ?
C6 N2 H2A 110(2) ?
C6 N2 H2C 99(3) ?
H2A N2 H2C 102(3) ?
C6 N2 H2B 105(3) ?
H2A N2 H2B 108(3) ?
H2C N2 H2B 131(4) ?

loop_
_geom_bond_atom_site_label_1
_geom_bond_atom_site_label_2
_geom_bond_distance
_geom_bond_publ_flag
C1 O1 1.249(2) n
C1 O2 1.255(2) n
C1 C2 1.537(2) ?
C2 N1 1.494(2) n
C2 C3 1.527(2) ?
C2 H2 0.9800 ?
C3 C4 1.523(2) ?
C3 H3A 0.9700 ?
C3 H3B 0.9700 ?
C4 C5 1.531(2) ?
C4 H4A 0.9700 ?
C4 H4B 0.9700 ?
C5 C6 1.510(2) ?
C5 H5A 0.9700 ?
C5 H5B 0.9700 ?
C6 N2 1.484(3) n
C6 H6A 0.9700 ?
C6 H6B 0.9700 ?
C7 O3 1.229(2) n
C7 O4 1.250(2) n
C7 C8 1.574(2) ?
C8 Cl1 1.7524(16) ?
C8 Cl2 1.7567(19) ?
C8 Cl3 1.7633(16) ?
N1 H1C 0.850(17) ?
N1 H1A 0.850(7) ?
N1 H1B 0.850(15) ?
N2 H2A 0.850(12) ?
N2 H2C 0.850(9) ?
N2 H2B 0.85(3) ?

loop_
_geom_hbond_atom_site_label_D
_geom_hbond_atom_site_label_H
_geom_hbond_atom_site_label_A
_geom_hbond_site_symmetry_A
_geom_hbond_distance_DH
_geom_hbond_distance_HA
_geom_hbond_distance_DA
_geom_hbond_angle_DHA
N1 H1C O1 2_645 0.850(17) 2.005(9) 2.823(2) 161(2)
N1 H1A O4 2_655 0.850(7) 2.060(4) 2.9052(18) 173(3)
N1 H1A Cl3 2_655 0.850(7) 2.98(3) 3.4057(16) 113(2)
N1 H1B O2 1_655 0.850(15) 2.313(16) 3.086(2) 151(3)
N1 H1B O1 1_655 0.850(15) 2.586(16) 3.361(2) 152(3)
N2 H2A O2 2_655 0.850(12) 2.049(4) 2.894(2) 173(3)
N2 H2C O4 1_665 0.850(9) 2.12(2) 2.881(2) 149(4)
N2 H2B O3 1_565 0.85(3) 1.91(3) 2.756(2) 173(4)
N2 H2B O4 1_565 0.85(3) 2.60(3) 3.084(2) 118(3)

loop_
_geom_torsion_atom_site_label_1
_geom_torsion_atom_site_label_2
_geom_torsion_atom_site_label_3
_geom_torsion_atom_site_label_4
_geom_torsion
_geom_torsion_publ_flag
O1 C1 C2 N1 163.35(15) n
O2 C1 C2 N1 -19.5(2) n
O1 C1 C2 C3 -74.4(2) ?
O2 C1 C2 C3 102.80(18) ?
N1 C2 C3 C4 -65.54(18) n
C1 C2 C3 C4 172.44(15) ?
C2 C3 C4 C5 -175.78(15) ?
C3 C4 C5 C6 60.4(2) ?
C4 C5 C6 N2 60.74(19) n
O3 C7 C8 Cl1 73.39(19) ?
O4 C7 C8 Cl1 -106.63(16) ?
O3 C7 C8 Cl2 -44.4(2) ?
O4 C7 C8 Cl2 135.55(15) ?
O3 C7 C8 Cl3 -167.09(15) ?
O4 C7 C8 Cl3 12.9(2) ?

loop_
_cod_related_entry_id
_cod_related_entry_database
_cod_related_entry_code
1 ChemSpider 21185302
